data_1506135
loop_
_publ_author_name
'Matsumura, Yoshihiro'
'Ogura, Kanako'
'Kouchi, Yoshimi'
'Iwasaki, Fumiaki'
'Onomura, Osamu'

_publ_section_title
;
 New efficient organic activators for highly enantioselective reduction of
 aromatic ketones by trichlorosilane.
;
_journal_issue 17
_journal_name_full 'Organic letters'
_journal_page_first 3789
_journal_page_last 3792
_journal_paper_doi 10.1021/ol0613822
_journal_volume 8
_journal_year 2006
_chemical_formula_moiety 'C18 H24 N O3 '
_chemical_formula_sum 'C18 H24 N O3'
_chemical_formula_weight 302.39
_space_group_IT_number 19
_symmetry_cell_setting orthorhombic
_symmetry_Int_Tables_number 19
_symmetry_space_group_name_Hall 'P 2ac 2ab'
_symmetry_space_group_name_H-M 'P 21 21 21'
_cell_angle_alpha 90
_cell_angle_beta 90
_cell_angle_gamma 90
_cell_formula_units_Z 4
_cell_length_a 9.1848(9)
_cell_length_b 10.3498(3)
_cell_length_c 18.4659(5)
_cell_measurement_temperature 296.2
_cell_volume 1755.38(19)
_computing_cell_refinement D*TREK
_computing_data_collection D*TREK
_computing_data_reduction 'teXsan Ver. 1.11'
_computing_publication_material 'teXsan Ver. 1.11'
_computing_structure_refinement 'teXsan Ver. 1.10'
_computing_structure_solution SIR92
_diffrn_measured_fraction_theta_full 0.9721
_diffrn_measured_fraction_theta_max 0.9721
_diffrn_measurement_device_type 'Quantum CCD/Rigaku AFC7'
_diffrn_measurement_method \w
_diffrn_radiation_type 'Mo K\a'
_diffrn_radiation_wavelength 0.7107
_diffrn_reflns_av_R_equivalents 0.020
_diffrn_reflns_limit_h_max 11
_diffrn_reflns_limit_h_min -10
_diffrn_reflns_limit_k_max 13
_diffrn_reflns_limit_k_min -10
_diffrn_reflns_limit_l_max 23
_diffrn_reflns_limit_l_min -19
_diffrn_reflns_number 15150
_diffrn_reflns_theta_full 27.50
_diffrn_reflns_theta_max 27.50
_exptl_absorpt_coefficient_mu 0.077
_exptl_absorpt_correction_T_max 1.000
_exptl_absorpt_correction_T_min 0.815
_exptl_absorpt_correction_type multi-scan
_exptl_absorpt_process_details '(Jacobson, 1998)'
_exptl_crystal_colour clear
_exptl_crystal_density_diffrn 1.144
_exptl_crystal_density_method 'not measured'
_exptl_crystal_description block
_exptl_crystal_size_max 0.500
_exptl_crystal_size_mid 0.400
_exptl_crystal_size_min 0.250
_refine_diff_density_max 0.18
_refine_diff_density_min -0.15
_refine_ls_abs_structure_Flack 0.0(9)
_refine_ls_extinction_method none
_refine_ls_goodness_of_fit_ref 1.306
_refine_ls_hydrogen_treatment noref
_refine_ls_number_parameters 200
_refine_ls_number_reflns 3826
_refine_ls_R_factor_gt 0.0416
_refine_ls_shift/su_max 0.0003
_refine_ls_structure_factor_coef Fsqd
_refine_ls_weighting_details 'w = 1/[\s^2^(Fo^2^) + (0.02000(Max(Fo^2^,0) + 2Fc^2^)/3)^2^]'
_refine_ls_weighting_scheme calc
_refine_ls_wR_factor_ref 0.0901
_reflns_number_gt 2537
_reflns_number_total 2232
_reflns_threshold_expression F^2^>2.0\s(F^2^)
_cod_data_source_file ol0613822si20060607_012345.cif
_cod_data_source_block trans-5
_cod_original_cell_volume 1755.4(2)
_cod_original_sg_symbol_H-M 'P 21 21 21   '
_cod_original_formula_sum 'C18 H24 N O3 '
_cod_database_code 1506135

loop_
_symmetry_equiv_pos_as_xyz
x,y,z
1/2-x,-y,1/2+z
1/2+x,1/2-y,-z
-x,1/2+y,1/2-z

loop_
_atom_site_label
_atom_site_type_symbol
_atom_site_fract_x
_atom_site_fract_y
_atom_site_fract_z
_atom_site_U_iso_or_equiv
_atom_site_adp_type
_atom_site_occupancy
_atom_site_calc_flag
O(1) O 1.1394(1) -0.2144(1) 0.53355(7) 0.0783(4) Uani 1.00 d
O(2) O 0.8403(2) -0.3568(1) 0.62000(10) 0.1252(6) Uani 1.00 d
O(3) O 0.8026(1) -0.1753(1) 0.55953(6) 0.0698(4) Uani 1.00 d
N N 1.0508(1) -0.0702(1) 0.61219(6) 0.0446(3) Uani 1.00 d
C(1) C 0.9748(2) -0.1703(2) 0.65382(8) 0.0514(4) Uani 1.00 d
C(2) C 0.8957(2) -0.0953(2) 0.71350(9) 0.0648(5) Uani 1.00 d
C(3) C 0.9638(2) 0.0379(2) 0.71422(9) 0.0618(5) Uani 1.00 d
C(4) C 1.0102(1) 0.0607(2) 0.63569(8) 0.0470(4) Uani 1.00 d
C(5) C 1.1248(2) -0.1013(2) 0.55355(8) 0.0549(4) Uani 1.00 d
C(6) C 0.8675(2) -0.2451(2) 0.60895(9) 0.0630(5) Uani 1.00 d
C(7) C 1.1207(1) 0.1665(1) 0.62437(7) 0.0470(4) Uani 1.00 d
C(8) C 1.2623(1) 0.1607(2) 0.65323(8) 0.0514(4) Uani 1.00 d
C(9) C 1.3522(2) 0.2682(2) 0.64686(9) 0.0615(5) Uani 1.00 d
C(10) C 1.3101(2) 0.3800(2) 0.61214(10) 0.0624(5) Uani 1.00 d
C(11) C 1.1723(2) 0.3832(2) 0.58270(9) 0.0637(5) Uani 1.00 d
C(12) C 1.0764(2) 0.2793(2) 0.58762(8) 0.0559(4) Uani 1.00 d
C(13) C 1.3256(2) 0.0440(2) 0.6913(1) 0.0698(6) Uani 1.00 d
C(14) C 1.4563(2) -0.0130(2) 0.6521(2) 0.1026(8) Uani 1.00 d
C(15) C 1.4113(2) 0.4953(2) 0.6068(1) 0.0897(7) Uani 1.00 d
C(16) C 1.3721(2) 0.6040(2) 0.6555(2) 0.0953(7) Uani 1.00 d
C(17) C 0.9263(2) 0.2933(2) 0.5532(1) 0.0852(6) Uani 1.00 d
C(18) C 0.8068(2) 0.3252(2) 0.6053(2) 0.1077(8) Uani 1.00 d
H(1) H 1.0450 -0.2290 0.6753 0.0617 Uiso 1.00 calc
H(2) H 0.7925 -0.0894 0.7028 0.0778 Uiso 1.00 calc
H(3) H 0.9092 -0.1374 0.7600 0.0778 Uiso 1.00 calc
H(4) H 0.8935 0.1023 0.7295 0.0741 Uiso 1.00 calc
H(5) H 1.0474 0.0401 0.7463 0.0741 Uiso 1.00 calc
H(6) H 0.9236 0.0848 0.6089 0.0564 Uiso 1.00 calc
H(7) H 1.1693 -0.0330 0.5252 0.0659 Uiso 1.00 calc
H(8) H 1.4489 0.2644 0.6678 0.0737 Uiso 1.00 calc
H(9) H 1.1408 0.4607 0.5576 0.0764 Uiso 1.00 calc
H(10) H 1.3555 0.0695 0.7396 0.0837 Uiso 1.00 calc
H(11) H 1.2507 -0.0218 0.6946 0.0837 Uiso 1.00 calc
H(12) H 1.4916 -0.0876 0.6786 0.1231 Uiso 1.00 calc
H(13) H 1.4279 -0.0391 0.6037 0.1231 Uiso 1.00 calc
H(14) H 1.5328 0.0514 0.6491 0.1231 Uiso 1.00 calc
H(15) H 1.5089 0.4669 0.6189 0.1076 Uiso 1.00 calc
H(16) H 1.4096 0.5265 0.5573 0.1076 Uiso 1.00 calc
H(17) H 1.4407 0.6743 0.6488 0.1144 Uiso 1.00 calc
H(18) H 1.2746 0.6339 0.6440 0.1144 Uiso 1.00 calc
H(19) H 1.3752 0.5751 0.7054 0.1144 Uiso 1.00 calc
H(20) H 0.9312 0.3617 0.5174 0.1023 Uiso 1.00 calc
H(21) H 0.9022 0.2124 0.5296 0.1023 Uiso 1.00 calc
H(22) H 0.8280 0.4067 0.6289 0.1292 Uiso 1.00 calc
H(23) H 0.7153 0.3319 0.5793 0.1292 Uiso 1.00 calc
H(24) H 0.7996 0.2575 0.6414 0.1292 Uiso 1.00 calc

loop_
_atom_site_aniso_label
_atom_site_aniso_U_11
_atom_site_aniso_U_22
_atom_site_aniso_U_33
_atom_site_aniso_U_12
_atom_site_aniso_U_13
_atom_site_aniso_U_23
O(1) 0.0930(8) 0.0692(8) 0.0727(8) 0.0217(7) 0.0155(7) -0.0168(6)
O(2) 0.196(2) 0.0555(8) 0.124(1) -0.043(1) -0.038(1) 0.0202(9)
O(3) 0.0838(7) 0.0529(7) 0.0726(8) -0.0119(6) -0.0227(6) -0.0012(6)
N 0.0493(6) 0.0465(7) 0.0381(6) 0.0042(5) 0.0015(5) -0.0023(5)
C(1) 0.0586(8) 0.0489(9) 0.0468(8) 0.0031(6) -0.0010(6) 0.0076(7)
C(2) 0.073(1) 0.074(1) 0.0476(9) -0.0155(8) 0.0096(7) -0.0071(8)
C(3) 0.0635(9) 0.068(1) 0.0536(9) -0.0099(8) 0.0126(8) -0.0155(8)
C(4) 0.0465(7) 0.0460(8) 0.0484(8) 0.0048(6) -0.0024(6) -0.0066(7)
C(5) 0.0538(8) 0.0651(10) 0.0459(8) 0.0091(7) 0.0031(7) -0.0023(8)
C(6) 0.089(1) 0.0435(9) 0.0571(9) -0.0083(8) 0.0014(8) -0.0032(8)
C(7) 0.0498(7) 0.0494(8) 0.0418(7) 0.0022(6) -0.0007(6) -0.0010(7)
C(8) 0.0479(7) 0.0530(9) 0.0532(9) 0.0024(6) 0.0010(6) -0.0004(7)
C(9) 0.0468(8) 0.0581(10) 0.079(1) -0.0025(7) 0.0075(8) -0.0018(8)
C(10) 0.0655(8) 0.0511(9) 0.071(1) -0.0009(7) 0.0255(8) 0.0008(8)
C(11) 0.0823(10) 0.0504(9) 0.0583(10) 0.0051(8) 0.0104(8) 0.0098(8)
C(12) 0.0694(9) 0.0518(9) 0.0466(8) 0.0086(7) -0.0043(7) -0.0013(7)
C(13) 0.0617(9) 0.064(1) 0.084(1) -0.0048(8) -0.0239(8) 0.0126(9)
C(14) 0.073(1) 0.078(1) 0.156(2) 0.025(1) -0.012(1) 0.008(1)
C(15) 0.079(1) 0.064(1) 0.126(2) -0.0107(9) 0.035(1) 0.013(1)
C(16) 0.088(1) 0.065(1) 0.133(2) -0.011(1) -0.005(1) -0.001(1)
C(17) 0.092(1) 0.070(1) 0.094(1) 0.006(1) -0.0421(10) 0.013(1)
C(18) 0.068(1) 0.070(1) 0.185(2) 0.022(1) -0.022(1) -0.010(2)

loop_
_atom_type_symbol
_atom_type_description
_atom_type_scat_dispersion_real
_atom_type_scat_dispersion_imag
_atom_type_scat_source
C C 0.003 0.002
;International Tables for Crystallography
(1992, Vol. C, Tables 4.2.6.8 and 6.1.1.1)
;
H H 0.000 0.000
;International Tables for Crystallography
(1992, Vol. C, Table 6.1.1.2)
;
N N 0.006 0.003
;International Tables for Crystallography
(1992, Vol. C, Tables 4.2.6.8 and 6.1.1.1)
;
O O 0.011 0.006
;International Tables for Crystallography
(1992, Vol. C, Tables 4.2.6.8 and 6.1.1.1)
;

loop_
_geom_angle_atom_site_label_1
_geom_angle_atom_site_label_2
_geom_angle_atom_site_label_3
_geom_angle
_geom_angle_publ_flag
C(1) N C(4) 112.0(1) yes
C(1) N C(5) 120.3(1) yes
C(4) N C(5) 126.7(1) yes
N C(1) C(2) 104.2(1) yes
N C(1) C(6) 112.8(1) yes
C(2) C(1) C(6) 110.3(1) yes
C(1) C(2) C(3) 105.8(1) yes
C(2) C(3) C(4) 104.3(1) yes
N C(4) C(3) 102.0(1) yes
N C(4) C(7) 117.2(1) yes
C(3) C(4) C(7) 115.6(1) yes
O(1) C(5) N 122.2(2) yes
O(2) C(6) O(3) 123.8(2) yes
O(2) C(6) C(1) 122.6(2) yes
O(3) C(6) C(1) 113.6(2) yes
C(4) C(7) C(8) 122.6(1) yes
C(4) C(7) C(12) 118.3(1) yes
C(8) C(7) C(12) 119.0(2) yes
C(7) C(8) C(9) 118.8(2) yes
C(7) C(8) C(13) 124.4(2) yes
C(9) C(8) C(13) 116.8(1) yes
C(8) C(9) C(10) 123.0(2) yes
C(9) C(10) C(11) 117.5(2) yes
C(9) C(10) C(15) 121.3(2) yes
C(11) C(10) C(15) 121.2(2) yes
C(10) C(11) C(12) 122.4(2) yes
C(7) C(12) C(11) 119.2(2) yes
C(7) C(12) C(17) 122.7(2) yes
C(11) C(12) C(17) 118.1(2) yes
C(8) C(13) C(14) 113.1(2) yes
C(10) C(15) C(16) 114.1(2) yes
C(12) C(17) C(18) 114.6(2) yes

loop_
_geom_bond_atom_site_label_1
_geom_bond_atom_site_label_2
_geom_bond_distance
_geom_bond_publ_flag
O(1) C(5) 1.235(2) yes
O(2) C(6) 1.200(3) yes
O(3) C(6) 1.307(2) yes
N C(1) 1.467(2) yes
N C(4) 1.471(2) yes
N C(5) 1.318(2) yes
C(1) C(2) 1.531(3) yes
C(1) C(6) 1.502(3) yes
C(2) C(3) 1.513(3) yes
C(3) C(4) 1.530(2) yes
C(4) C(7) 1.508(2) yes
C(7) C(8) 1.407(2) yes
C(7) C(12) 1.410(2) yes
C(8) C(9) 1.390(3) yes
C(8) C(13) 1.513(3) yes
C(9) C(10) 1.378(3) yes
C(10) C(11) 1.378(3) yes
C(10) C(15) 1.515(3) yes
C(11) C(12) 1.393(3) yes
C(12) C(17) 1.525(3) yes
C(13) C(14) 1.520(3) yes
C(15) C(16) 1.485(4) yes
C(17) C(18) 1.497(4) yes

loop_
_geom_contact_atom_site_label_1
_geom_contact_atom_site_label_2
_geom_contact_distance
_geom_contact_site_symmetry_2
O(1) O(3) 2.550(2) 3_546
O(1) C(6) 3.389(2) 3_546
O(1) O(2) 3.462(3) 3_546
O(2) C(18) 3.317(3) 1_545
O(3) C(5) 3.517(2) 3_446

loop_
_geom_torsion_atom_site_label_1
_geom_torsion_atom_site_label_2
_geom_torsion_atom_site_label_3
_geom_torsion_atom_site_label_4
_geom_torsion
_geom_torsion_publ_flag
O(1) C(5) N C(1) -3.8(2) yes
O(1) C(5) N C(4) -171.3(2) yes
O(2) C(6) C(1) N 148.1(2) yes
O(2) C(6) C(1) C(2) -95.8(3) yes
O(3) C(6) C(1) N -34.9(2) yes
O(3) C(6) C(1) C(2) 81.1(2) yes
N C(1) C(2) C(3) -14.8(2) yes
N C(4) C(3) C(2) -33.7(2) yes
N C(4) C(7) C(8) -56.9(2) yes
N C(4) C(7) C(12) 127.5(2) yes
C(1) N C(4) C(3) 25.8(2) yes
C(1) N C(4) C(7) 153.0(1) yes
C(1) C(2) C(3) C(4) 30.5(2) yes
C(2) C(1) N C(4) -7.2(2) yes
C(2) C(1) N C(5) -176.5(1) yes
C(2) C(3) C(4) C(7) -162.0(1) yes
C(3) C(2) C(1) C(6) -136.1(2) yes
C(3) C(4) N C(5) -165.8(2) yes
C(3) C(4) C(7) C(8) 63.4(2) yes
C(3) C(4) C(7) C(12) -112.1(2) yes
C(4) N C(1) C(6) 112.4(2) yes
C(4) C(7) C(8) C(9) -173.2(2) yes
C(4) C(7) C(8) C(13) 7.0(3) yes
C(4) C(7) C(12) C(11) 173.8(2) yes
C(4) C(7) C(12) C(17) -5.6(3) yes
C(5) N C(1) C(6) -56.8(2) yes
C(5) N C(4) C(7) -38.6(2) yes
C(7) C(8) C(9) C(10) -1.4(3) yes
C(7) C(8) C(13) C(14) 117.0(2) yes
C(7) C(12) C(11) C(10) 0.4(3) yes
C(7) C(12) C(17) C(18) 79.4(3) yes
C(8) C(7) C(12) C(11) -1.9(2) yes
C(8) C(7) C(12) C(17) 178.7(2) yes
C(8) C(9) C(10) C(11) -0.1(3) yes
C(8) C(9) C(10) C(15) 179.7(2) yes
C(9) C(8) C(7) C(12) 2.3(2) yes
C(9) C(8) C(13) C(14) -62.8(2) yes
C(9) C(10) C(11) C(12) 0.6(3) yes
C(9) C(10) C(15) C(16) -105.7(2) yes
C(10) C(9) C(8) C(13) 178.5(2) yes
C(10) C(11) C(12) C(17) 179.9(2) yes
C(11) C(10) C(15) C(16) 74.1(3) yes
C(11) C(12) C(17) C(18) -100.0(2) yes
C(12) C(7) C(8) C(13) -177.5(2) yes
C(12) C(11) C(10) C(15) -179.2(2) yes
C(12) C(11) C(10) C(15) -179.2(2) yes

loop_
_cod_related_entry_id
_cod_related_entry_code
_cod_related_entry_database
1 30651698 ChemSpider
